data_4070919
loop_
_publ_author_name
'Liu, Shu'
'Wang, Hui'
'Zhang, Peng-Cheng'
'Weng, Lin-Hong'
'Hou, Xiu-Feng'

_publ_section_title
;
 Synthesis and Structure of Half-Sandwich Pyridine-2-thiolato Cobalt(III)
 and Rhodium(III) Complexes and Their Reactivity toward Monodentate or
 Bidentate 1,2-Dicarba-closo-dodecaborane Thiolate Ligands
;
_journal_issue 4
_journal_name_full Organometallics
_journal_page_first 713
_journal_paper_doi 10.1021/om701120w
_journal_volume 27
_journal_year 2008
_chemical_formula_sum 'C15 H19 Cl N Rh S'
_chemical_formula_weight 383.73
_chemical_name_systematic
; 
 ? 
;
_space_group_IT_number 14
_symmetry_cell_setting monoclinic
_symmetry_space_group_name_Hall '-P 2ybc'
_symmetry_space_group_name_H-M 'P 1 21/c 1'
_atom_sites_solution_hydrogens geom
_atom_sites_solution_primary direct
_atom_sites_solution_secondary difmap
_audit_creation_method SHELXL-97
_cell_angle_alpha 90.00
_cell_angle_beta 92.081(5)
_cell_angle_gamma 90.00
_cell_formula_units_Z 4
_cell_length_a 12.712(4)
_cell_length_b 7.541(3)
_cell_length_c 16.181(6)
_cell_measurement_reflns_used 853
_cell_measurement_temperature 293(2)
_cell_measurement_theta_max 26.858
_cell_measurement_theta_min 2.519
_cell_volume 1550.1(10)
_computing_cell_refinement 'Bruker SMART'
_computing_data_collection 'Bruker SMART'
_computing_data_reduction 'Bruker SHELXTL'
_computing_molecular_graphics 'Bruker SHELXTL'
_computing_publication_material 'Bruker SHELXTL'
_computing_structure_refinement 'SHELXL-97 (Sheldrick, 1997)'
_computing_structure_solution 'SHELXS-97 (Sheldrick, 1990)'
_diffrn_ambient_temperature 293(2)
_diffrn_measured_fraction_theta_full 0.961
_diffrn_measured_fraction_theta_max 0.961
_diffrn_measurement_device_type 'CCD area detector'
_diffrn_measurement_method 'phi and omega scans'
_diffrn_radiation_monochromator graphite
_diffrn_radiation_source 'fine-focus sealed tube'
_diffrn_radiation_type MoK\a
_diffrn_radiation_wavelength 0.71073
_diffrn_reflns_av_R_equivalents 0.0317
_diffrn_reflns_av_sigmaI/netI 0.0332
_diffrn_reflns_limit_h_max 13
_diffrn_reflns_limit_h_min -16
_diffrn_reflns_limit_k_max 9
_diffrn_reflns_limit_k_min -9
_diffrn_reflns_limit_l_max 19
_diffrn_reflns_limit_l_min -20
_diffrn_reflns_number 7238
_diffrn_reflns_theta_full 27.15
_diffrn_reflns_theta_max 27.15
_diffrn_reflns_theta_min 1.60
_diffrn_standards_decay_% 7.72
_exptl_absorpt_coefficient_mu 1.394
_exptl_absorpt_correction_T_max 0.8731
_exptl_absorpt_correction_T_min 0.8181
_exptl_absorpt_correction_type multi-scan
_exptl_absorpt_process_details sadabs
_exptl_crystal_density_diffrn 1.644
_exptl_crystal_density_method 'not measured'
_exptl_crystal_F_000 776
_exptl_crystal_size_max 0.15
_exptl_crystal_size_mid 0.12
_exptl_crystal_size_min 0.10
_refine_diff_density_max 0.659
_refine_diff_density_min -0.403
_refine_diff_density_rms 0.081
_refine_ls_extinction_method none
_refine_ls_goodness_of_fit_ref 0.974
_refine_ls_hydrogen_treatment constr
_refine_ls_matrix_type full
_refine_ls_number_parameters 177
_refine_ls_number_reflns 3300
_refine_ls_number_restraints 0
_refine_ls_restrained_S_all 0.974
_refine_ls_R_factor_all 0.0397
_refine_ls_R_factor_gt 0.0293
_refine_ls_shift/su_max 0.000
_refine_ls_shift/su_mean 0.000
_refine_ls_structure_factor_coef Fsqd
_refine_ls_weighting_details 'calc w=1/[\s^2^(Fo^2^)+(0.0434P)^2^+0.0000P] where P=(Fo^2^+2Fc^2^)/3'
_refine_ls_weighting_scheme calc
_refine_ls_wR_factor_gt 0.0690
_refine_ls_wR_factor_ref 0.0726
_reflns_number_gt 2690
_reflns_number_total 3300
_reflns_threshold_expression >2sigma(I)
_cod_data_source_file om701120w-file001.cif
_cod_data_source_block f61225b
_cod_depositor_comments
;
The following automatic conversions were performed:

'_symmetry_cell_setting' value 'Monoclinic' changed to 'monoclinic'
according to /home/saulius/struct/CIF-dictionaries/cif_core.dic
dictionary named 'cif_core.dic' version 2.4.1 from 2010-06-29.

Automatic conversion script
Id: cif_fix_values 1715 2011-07-08 13:25:40Z adriana 
;
_cod_original_cell_volume 1550.1(9)
_cod_original_sg_symbol_H-M P2(1)/c
_cod_database_code 4070919

loop_
_symmetry_equiv_pos_as_xyz
'x, y, z'
'-x, y+1/2, -z+1/2'
'-x, -y, -z'
'x, -y-1/2, z-1/2'

loop_
_atom_site_label
_atom_site_type_symbol
_atom_site_fract_x
_atom_site_fract_y
_atom_site_fract_z
_atom_site_U_iso_or_equiv
_atom_site_adp_type
_atom_site_occupancy
_atom_site_symmetry_multiplicity
_atom_site_calc_flag
_atom_site_refinement_flags
Rh1 Rh 0.279215(16) 0.15441(3) 0.069481(13) 0.03062(8) Uani 1 1 d .
S1 S 0.31724(6) -0.04743(11) 0.18264(5) 0.04266(19) Uani 1 1 d .
Cl1 Cl 0.26003(7) -0.08226(11) -0.02957(5) 0.04672(19) Uani 1 1 d .
N1 N 0.14211(18) 0.0561(3) 0.12199(14) 0.0339(5) Uani 1 1 d .
C1 C 0.1814(2) -0.0517(4) 0.18166(17) 0.0354(6) Uani 1 1 d .
C2 C 0.1149(3) -0.1504(4) 0.23013(19) 0.0438(7) Uani 1 1 d .
H2 H 0.1419 -0.2208 0.2730 0.053 Uiso 1 1 calc R
C3 C 0.0090(3) -0.1416(4) 0.2134(2) 0.0494(8) Uani 1 1 d .
H3 H -0.0369 -0.2072 0.2448 0.059 Uiso 1 1 calc R
C4 C -0.0302(2) -0.0361(4) 0.1501(2) 0.0476(8) Uani 1 1 d .
H4 H -0.1022 -0.0317 0.1379 0.057 Uiso 1 1 calc R
C5 C 0.0383(2) 0.0626(4) 0.10537(19) 0.0410(7) Uani 1 1 d .
H5 H 0.0122 0.1351 0.0629 0.049 Uiso 1 1 calc R
C6 C 0.2876(2) 0.3761(4) -0.01582(18) 0.0371(6) Uani 1 1 d .
C7 C 0.2450(2) 0.4340(4) 0.05937(18) 0.0363(6) Uani 1 1 d .
C8 C 0.3208(2) 0.4009(4) 0.12544(18) 0.0378(6) Uani 1 1 d .
C9 C 0.4117(2) 0.3265(4) 0.08922(19) 0.0388(7) Uani 1 1 d .
C10 C 0.3919(2) 0.3072(4) 0.00325(19) 0.0380(7) Uani 1 1 d .
C11 C 0.2379(3) 0.3920(5) -0.0998(2) 0.0541(9) Uani 1 1 d .
H11A H 0.1636 0.4106 -0.0955 0.081 Uiso 1 1 calc R
H11B H 0.2498 0.2851 -0.1303 0.081 Uiso 1 1 calc R
H11C H 0.2682 0.4906 -0.1280 0.081 Uiso 1 1 calc R
C12 C 0.1403(3) 0.5179(4) 0.0676(2) 0.0533(8) Uani 1 1 d .
H12A H 0.1460 0.6434 0.0590 0.080 Uiso 1 1 calc R
H12B H 0.1155 0.4958 0.1219 0.080 Uiso 1 1 calc R
H12C H 0.0915 0.4686 0.0271 0.080 Uiso 1 1 calc R
C13 C 0.3095(3) 0.4494(5) 0.2141(2) 0.0563(9) Uani 1 1 d .
H13A H 0.3492 0.3680 0.2485 0.084 Uiso 1 1 calc R
H13B H 0.2366 0.4439 0.2275 0.084 Uiso 1 1 calc R
H13C H 0.3354 0.5676 0.2234 0.084 Uiso 1 1 calc R
C14 C 0.5123(3) 0.2792(5) 0.1360(2) 0.0555(9) Uani 1 1 d .
H14A H 0.5500 0.1925 0.1053 0.083 Uiso 1 1 calc R
H14B H 0.4962 0.2314 0.1890 0.083 Uiso 1 1 calc R
H14C H 0.5548 0.3835 0.1434 0.083 Uiso 1 1 calc R
C15 C 0.4660(3) 0.2353(5) -0.0582(2) 0.0536(8) Uani 1 1 d .
H15A H 0.4910 0.3305 -0.0917 0.080 Uiso 1 1 calc R
H15B H 0.4300 0.1498 -0.0929 0.080 Uiso 1 1 calc R
H15C H 0.5246 0.1796 -0.0296 0.080 Uiso 1 1 calc R

loop_
_atom_site_aniso_label
_atom_site_aniso_U_11
_atom_site_aniso_U_22
_atom_site_aniso_U_33
_atom_site_aniso_U_23
_atom_site_aniso_U_13
_atom_site_aniso_U_12
Rh1 0.03106(13) 0.03034(13) 0.03027(13) 0.00247(9) -0.00152(8) -0.00159(9)
S1 0.0389(4) 0.0450(4) 0.0436(4) 0.0132(3) -0.0055(3) 0.0007(3)
Cl1 0.0485(4) 0.0429(4) 0.0486(4) -0.0103(3) 0.0005(3) -0.0025(3)
N1 0.0334(13) 0.0360(13) 0.0322(12) 0.0006(10) -0.0009(9) -0.0002(10)
C1 0.0425(16) 0.0319(15) 0.0318(14) -0.0020(11) -0.0002(12) -0.0019(12)
C2 0.055(2) 0.0386(17) 0.0385(16) 0.0040(13) 0.0053(14) -0.0051(14)
C3 0.050(2) 0.0464(19) 0.053(2) -0.0013(15) 0.0160(15) -0.0112(15)
C4 0.0322(16) 0.0536(19) 0.057(2) -0.0073(16) 0.0054(14) -0.0071(14)
C5 0.0394(17) 0.0418(17) 0.0414(17) -0.0037(13) -0.0044(13) 0.0011(13)
C6 0.0429(17) 0.0309(15) 0.0372(15) 0.0067(11) -0.0021(12) -0.0051(12)
C7 0.0386(16) 0.0299(15) 0.0403(16) 0.0054(12) -0.0006(12) -0.0013(12)
C8 0.0448(17) 0.0284(13) 0.0397(16) -0.0006(12) -0.0060(13) -0.0051(12)
C9 0.0386(16) 0.0336(15) 0.0437(16) 0.0050(12) -0.0068(12) -0.0079(12)
C10 0.0377(16) 0.0336(15) 0.0428(16) 0.0030(12) 0.0039(12) -0.0073(12)
C11 0.062(2) 0.060(2) 0.0392(18) 0.0125(16) -0.0099(15) -0.0066(17)
C12 0.051(2) 0.0432(19) 0.066(2) 0.0015(16) 0.0058(16) 0.0066(16)
C13 0.080(3) 0.048(2) 0.0402(18) -0.0047(15) -0.0041(17) -0.0024(18)
C14 0.0424(19) 0.056(2) 0.067(2) 0.0014(18) -0.0194(16) -0.0037(16)
C15 0.049(2) 0.053(2) 0.059(2) 0.0025(17) 0.0169(16) -0.0041(16)

loop_
_atom_type_symbol
_atom_type_description
_atom_type_scat_dispersion_real
_atom_type_scat_dispersion_imag
_atom_type_scat_source
C C 0.0033 0.0016 'International Tables Vol C Tables 4.2.6.8 and 6.1.1.4'
H H 0.0000 0.0000 'International Tables Vol C Tables 4.2.6.8 and 6.1.1.4'
N N 0.0061 0.0033 'International Tables Vol C Tables 4.2.6.8 and 6.1.1.4'
S S 0.1246 0.1234 'International Tables Vol C Tables 4.2.6.8 and 6.1.1.4'
Cl Cl 0.1484 0.1585 'International Tables Vol C Tables 4.2.6.8 and 6.1.1.4'
Rh Rh -1.1178 0.9187 'International Tables Vol C Tables 4.2.6.8 and 6.1.1.4'

loop_
_geom_angle_atom_site_label_1
_geom_angle_atom_site_label_2
_geom_angle_atom_site_label_3
_geom_angle
N1 Rh1 C8 109.47(11)
N1 Rh1 C9 144.38(11)
C8 Rh1 C9 39.13(12)
N1 Rh1 C10 165.05(10)
C8 Rh1 C10 65.46(12)
C9 Rh1 C10 38.39(11)
N1 Rh1 C7 101.99(10)
C8 Rh1 C7 39.12(11)
C9 Rh1 C7 64.78(11)
C10 Rh1 C7 64.88(11)
N1 Rh1 C6 126.05(10)
C8 Rh1 C6 65.21(12)
C9 Rh1 C6 64.66(11)
C10 Rh1 C6 39.09(11)
C7 Rh1 C6 38.23(11)
N1 Rh1 Cl1 86.68(7)
C8 Rh1 Cl1 161.84(9)
C9 Rh1 Cl1 127.55(9)
C10 Rh1 Cl1 96.81(8)
C7 Rh1 Cl1 131.25(8)
C6 Rh1 Cl1 98.84(9)
N1 Rh1 S1 67.51(7)
C8 Rh1 S1 100.85(9)
C9 Rh1 S1 97.72(8)
C10 Rh1 S1 126.55(9)
C7 Rh1 S1 135.00(8)
C6 Rh1 S1 162.34(8)
Cl1 Rh1 S1 92.88(4)
C1 S1 Rh1 80.35(10)
C5 N1 C1 120.3(3)
C5 N1 Rh1 137.1(2)
C1 N1 Rh1 102.24(18)
N1 C1 C2 120.8(3)
N1 C1 S1 109.9(2)
C2 C1 S1 129.3(2)
C3 C2 C1 118.5(3)
C2 C3 C4 120.2(3)
C5 C4 C3 119.2(3)
N1 C5 C4 120.9(3)
C7 C6 C10 107.6(3)
C7 C6 C11 126.8(3)
C10 C6 C11 125.5(3)
C7 C6 Rh1 70.32(16)
C10 C6 Rh1 69.75(16)
C11 C6 Rh1 128.0(2)
C6 C7 C8 108.6(3)
C6 C7 C12 125.4(3)
C8 C7 C12 126.0(3)
C6 C7 Rh1 71.45(16)
C8 C7 Rh1 69.24(16)
C12 C7 Rh1 126.0(2)
C9 C8 C7 107.1(3)
C9 C8 C13 126.7(3)
C7 C8 C13 126.0(3)
C9 C8 Rh1 71.00(16)
C7 C8 Rh1 71.64(16)
C13 C8 Rh1 126.3(2)
C10 C9 C8 109.1(3)
C10 C9 C14 126.0(3)
C8 C9 C14 124.9(3)
C10 C9 Rh1 71.31(16)
C8 C9 Rh1 69.87(16)
C14 C9 Rh1 125.5(2)
C9 C10 C6 107.6(3)
C9 C10 C15 126.8(3)
C6 C10 C15 125.6(3)
C9 C10 Rh1 70.31(16)
C6 C10 Rh1 71.16(16)
C15 C10 Rh1 125.7(2)

loop_
_geom_bond_atom_site_label_1
_geom_bond_atom_site_label_2
_geom_bond_distance
Rh1 N1 2.102(2)
Rh1 C8 2.126(3)
Rh1 C9 2.141(3)
Rh1 C10 2.154(3)
Rh1 C7 2.158(3)
Rh1 C6 2.173(3)
Rh1 Cl1 2.4052(10)
Rh1 S1 2.4163(9)
S1 C1 1.727(3)
N1 C5 1.338(4)
N1 C1 1.344(4)
C1 C2 1.390(4)
C2 C3 1.365(5)
C3 C4 1.375(5)
C4 C5 1.372(4)
C6 C7 1.418(4)
C6 C10 1.448(4)
C6 C11 1.483(4)
C7 C8 1.435(4)
C7 C12 1.485(4)
C8 C9 1.429(4)
C8 C13 1.493(4)
C9 C10 1.412(4)
C9 C14 1.505(4)
C10 C15 1.496(4)
